data_4027375
loop_
_publ_author_name
'Pedro Mateus'
'Rita Delgado'
'Patrick Groves'
'Sara R. R. Campos'
'Ant\'onio M. Baptista'
'Paula Brand\~ao'
'V\'itor F\'elix'

_publ_contact_author_address
;Instituto de Tecnologia Qu\'imica e Biol\'ogica,
UNL, Av. da Rep\'ublica ? EAN,
2780?157 Oeiras, Portugal. 
;
_publ_contact_author_email delgado@itqb.unl.pt.
_publ_contact_author_fax ' (+351) 21 441 12 77'
_publ_contact_author_name 'Rita Delgado'
_publ_section_title
;
 Water Encapsulation in a Polyoxapolyaza Macrobicyclic Compound
;
_journal_name_full 'Journal of Organic Chemistry'
_journal_page_first 6816
_journal_page_last 6824
_journal_paper_doi 10.1021/jo300799s
_journal_volume 77
_journal_year 2012
_chemical_formula_sum 'C36 H70 Cl3 N5 O11'
_chemical_formula_weight 855.32
_chemical_name_systematic
; 
 ? 
;
_space_group_IT_number 2
_symmetry_cell_setting triclinic
_symmetry_space_group_name_Hall '-P 1'
_symmetry_space_group_name_H-M 'P -1'
_atom_sites_solution_hydrogens geom
_atom_sites_solution_primary direct
_atom_sites_solution_secondary difmap
_audit_creation_method SHELXL-97
_cell_angle_alpha 89.642(2)
_cell_angle_beta 84.485(2)
_cell_angle_gamma 87.787(2)
_cell_formula_units_Z 2
_cell_length_a 9.2838(4)
_cell_length_b 15.2658(7)
_cell_length_c 15.8794(7)
_cell_measurement_temperature 150(2)
_cell_volume 2238.41(17)
_computing_cell_refinement 'Bruker SMART'
_computing_data_collection 'Bruker SMART'
_computing_data_reduction 'Bruker SAINT'
_computing_molecular_graphics 'PLATON (Speck, 2008)'
_computing_publication_material 'SHELXL-97 (Sheldrick, 1997)'
_computing_structure_refinement 'SHELXL-97 (Sheldrick, 1997)'
_computing_structure_solution 'SHELXS-97 (Sheldrick, 1990)'
_diffrn_ambient_temperature 150(2)
_diffrn_measured_fraction_theta_full 0.984
_diffrn_measured_fraction_theta_max 0.984
_diffrn_measurement_device_type CCD
_diffrn_measurement_method 'omega and phi scans'
_diffrn_radiation_monochromator graphite
_diffrn_radiation_source 'fine-focus sealed tube'
_diffrn_radiation_type MoK\a
_diffrn_radiation_wavelength 0.71073
_diffrn_reflns_av_R_equivalents 0.0331
_diffrn_reflns_av_sigmaI/netI 0.0316
_diffrn_reflns_limit_h_max 12
_diffrn_reflns_limit_h_min -10
_diffrn_reflns_limit_k_max 20
_diffrn_reflns_limit_k_min -20
_diffrn_reflns_limit_l_max 20
_diffrn_reflns_limit_l_min -20
_diffrn_reflns_number 50322
_diffrn_reflns_theta_full 27.95
_diffrn_reflns_theta_max 27.95
_diffrn_reflns_theta_min 1.29
_diffrn_standards_interval_count 0.5
_diffrn_standards_interval_time 60
_exptl_absorpt_coefficient_mu 0.263
_exptl_absorpt_correction_T_max 0.9691
_exptl_absorpt_correction_T_min 0.9252
_exptl_absorpt_correction_type multi-scan
_exptl_crystal_colour colourless
_exptl_crystal_density_diffrn 1.269
_exptl_crystal_description block
_exptl_crystal_F_000 920
_exptl_crystal_size_max 0.30
_exptl_crystal_size_mid 0.24
_exptl_crystal_size_min 0.12
_refine_diff_density_max 1.115
_refine_diff_density_min -0.586
_refine_diff_density_rms 0.093
_refine_ls_extinction_method none
_refine_ls_goodness_of_fit_ref 1.070
_refine_ls_hydrogen_treatment mixed
_refine_ls_matrix_type full
_refine_ls_number_parameters 572
_refine_ls_number_reflns 10577
_refine_ls_number_restraints 14
_refine_ls_restrained_S_all 1.070
_refine_ls_R_factor_all 0.0670
_refine_ls_R_factor_gt 0.0480
_refine_ls_shift/su_max 0.001
_refine_ls_shift/su_mean 0.000
_refine_ls_structure_factor_coef Fsqd
_refine_ls_weighting_details 'w=1/[\s^2^(Fo^2^)+(0.0993P)^2^+0.9966P] where P=(Fo^2^+2Fc^2^)/3'
_refine_ls_weighting_scheme calc
_refine_ls_wR_factor_gt 0.1407
_refine_ls_wR_factor_ref 0.1720
_reflns_number_gt 8248
_reflns_number_total 10577
_reflns_threshold_expression >2sigma(I)
_cod_data_source_file jo300799s_si_002.cif
_cod_data_source_block t2pn5o3
_cod_depositor_comments
;
The following automatic conversions were performed:

'_refine_ls_weighting_scheme' value 'calc
w=1/[\s^2^(Fo^2^)+(0.0993P)^2^+0.9966P] where P=(Fo^2^+2Fc^2^)/3' was
changed to 'calc'. New tag '_refine_ls_weighting_details' was
created. The value of the new tag was set to
'w=1/[\s^2^(Fo^2^)+(0.0993P)^2^+0.9966P] where P=(Fo^2^+2Fc^2^)/3'.

Automatic conversion script
Id: cif_fix_values 3143 2015-03-26 13:38:13Z robertas 
;
_cod_database_code 4027375

loop_
_symmetry_equiv_pos_as_xyz
'x, y, z'
'-x, -y, -z'

loop_
_atom_site_label
_atom_site_type_symbol
_atom_site_fract_x
_atom_site_fract_y
_atom_site_fract_z
_atom_site_U_iso_or_equiv
_atom_site_adp_type
_atom_site_occupancy
_atom_site_calc_flag
_atom_site_refinement_flags
_atom_site_disorder_assembly
_atom_site_disorder_group
Cl1 Cl 0.54118(6) 0.53159(3) 0.16622(4) 0.03349(14) Uani 1 d . . .
Cl2 Cl 1.05534(6) 0.21087(4) -0.02831(3) 0.03469(15) Uani 1 d . . .
Cl3 Cl 0.82568(7) 0.05515(4) 0.23618(4) 0.03908(16) Uani 1 d . . .
O1 O 0.15300(16) 0.39797(9) 0.61719(8) 0.0266(3) Uani 1 d . . .
C2 C 0.1955(3) 0.47010(14) 0.56535(13) 0.0293(4) Uani 1 d . . .
H2A H 0.2960 0.4844 0.5742 0.035 Uiso 1 calc R . .
H2B H 0.1317 0.5219 0.5815 0.035 Uiso 1 calc R . .
C3 C 0.1868(2) 0.44958(13) 0.47346(12) 0.0242(4) Uani 1 d . . .
C4 C 0.2179(3) 0.51613(14) 0.41459(14) 0.0316(5) Uani 1 d . . .
H4 H 0.2437 0.5718 0.4334 0.038 Uiso 1 calc R . .
C5 C 0.2114(2) 0.50172(14) 0.32905(13) 0.0304(5) Uani 1 d . . .
H5 H 0.2326 0.5476 0.2897 0.036 Uiso 1 calc R . .
C6 C 0.1738(2) 0.42033(14) 0.30032(12) 0.0249(4) Uani 1 d . . .
C7 C 0.1426(2) 0.35440(14) 0.35941(13) 0.0257(4) Uani 1 d . . .
H7 H 0.1165 0.2988 0.3406 0.031 Uiso 1 calc R . .
C8 C 0.1489(2) 0.36821(13) 0.44542(13) 0.0250(4) Uani 1 d . . .
H8 H 0.1275 0.3223 0.4848 0.030 Uiso 1 calc R . .
C9 C 0.1678(2) 0.40501(15) 0.20677(13) 0.0279(4) Uani 1 d . . .
H9A H 0.1023 0.3568 0.1987 0.033 Uiso 1 calc R . .
H9B H 0.1282 0.4586 0.1805 0.033 Uiso 1 calc R . .
N10 N 0.31530(18) 0.38209(12) 0.16431(10) 0.0210(3) Uani 1 d . . .
H1A H 0.373(3) 0.4283(17) 0.1689(15) 0.028(6) Uiso 1 d . . .
H1B H 0.351(3) 0.3385(18) 0.1912(17) 0.035(7) Uiso 1 d . . .
C11 C 0.3157(2) 0.36444(14) 0.07163(12) 0.0254(4) Uani 1 d . . .
H11A H 0.2872 0.4188 0.0422 0.030 Uiso 1 calc R . .
H11B H 0.2442 0.3197 0.0627 0.030 Uiso 1 calc R . .
C12 C 0.4651(2) 0.33210(13) 0.03487(12) 0.0251(4) Uani 1 d . . .
H12A H 0.4652 0.3247 -0.0270 0.030 Uiso 1 calc R . .
H12B H 0.5365 0.3765 0.0448 0.030 Uiso 1 calc R . .
N13 N 0.50891(17) 0.24796(11) 0.07303(10) 0.0207(3) Uani 1 d . . .
C14 C 0.4479(2) 0.17503(14) 0.02980(12) 0.0247(4) Uani 1 d . . .
H14A H 0.5048 0.1650 -0.0255 0.030 Uiso 1 calc R . .
H14B H 0.3472 0.1915 0.0188 0.030 Uiso 1 calc R . .
C15 C 0.4481(2) 0.09064(13) 0.08055(13) 0.0256(4) Uani 1 d . . .
H15A H 0.4024 0.0446 0.0497 0.031 Uiso 1 calc R . .
H15B H 0.5492 0.0708 0.0869 0.031 Uiso 1 calc R . .
N16 N 0.36781(19) 0.10289(11) 0.16602(10) 0.0215(3) Uani 1 d . . .
H16A H 0.271(3) 0.1093(17) 0.1597(16) 0.034(7) Uiso 1 d . . .
H16B H 0.391(3) 0.1513(16) 0.1925(15) 0.025(6) Uiso 1 d . . .
C17 C 0.3963(3) 0.02754(14) 0.22375(15) 0.0377(5) Uani 1 d . . .
H17A H 0.5019 0.0145 0.2212 0.045 Uiso 1 calc R . .
H17B H 0.3501 -0.0251 0.2043 0.045 Uiso 1 calc R . .
C18 C 0.3384(3) 0.04737(13) 0.31387(13) 0.0293(5) Uani 1 d . . .
C19 C 0.1911(3) 0.05126(14) 0.33906(13) 0.0316(5) Uani 1 d . . .
H19 H 0.1237 0.0421 0.2989 0.038 Uiso 1 calc R . .
C20 C 0.1417(3) 0.06849(15) 0.42285(14) 0.0348(5) Uani 1 d . . .
H20 H 0.0407 0.0716 0.4397 0.042 Uiso 1 calc R . .
C21 C 0.2401(3) 0.08123(13) 0.48252(13) 0.0331(5) Uani 1 d . . .
C22 C 0.3863(3) 0.07861(15) 0.45659(15) 0.0391(6) Uani 1 d . . .
H22 H 0.4538 0.0884 0.4965 0.047 Uiso 1 calc R . .
C23 C 0.4357(3) 0.06189(16) 0.37289(16) 0.0377(5) Uani 1 d . . .
H23 H 0.5367 0.0604 0.3559 0.045 Uiso 1 calc R . .
C24 C 0.1881(4) 0.09341(17) 0.57456(15) 0.0468(7) Uani 1 d . . .
H24A H 0.1329 0.0422 0.5955 0.056 Uiso 1 calc R . .
H24B H 0.2721 0.0980 0.6080 0.056 Uiso 1 calc R . .
O25 O 0.09726(19) 0.17184(10) 0.58472(9) 0.0345(4) Uani 1 d . . .
C26 C 0.0025(3) 0.17303(18) 0.66101(14) 0.0383(5) Uani 1 d . . .
H26A H -0.0530 0.1188 0.6646 0.046 Uiso 1 calc R . .
H26B H -0.0675 0.2235 0.6596 0.046 Uiso 1 calc R . .
C27 C 0.0843(2) 0.17974(15) 0.73900(13) 0.0295(5) Uani 1 d . . .
H27A H 0.0148 0.1849 0.7902 0.035 Uiso 1 calc R . .
H27B H 0.1462 0.1261 0.7445 0.035 Uiso 1 calc R . .
N28 N 0.17668(17) 0.25871(11) 0.73136(10) 0.0206(3) Uani 1 d . . .
H28 H 0.210(2) 0.2623(15) 0.6783(16) 0.024(6) Uiso 1 d . . .
C29 C 0.0882(2) 0.34163(14) 0.75263(13) 0.0279(4) Uani 1 d . . .
H29A H 0.0847 0.3529 0.8141 0.034 Uiso 1 calc R . .
H29B H -0.0121 0.3347 0.7382 0.034 Uiso 1 calc R . .
C30 C 0.1528(3) 0.41829(14) 0.70450(13) 0.0288(4) Uani 1 d . . .
H30A H 0.0939 0.4727 0.7184 0.035 Uiso 1 calc R . .
H30B H 0.2527 0.4267 0.7190 0.035 Uiso 1 calc R . .
C31 C 0.3037(2) 0.25054(14) 0.78357(13) 0.0271(4) Uani 1 d . . .
H31A H 0.3445 0.3089 0.7894 0.032 Uiso 1 calc R . .
H31B H 0.2707 0.2290 0.8409 0.032 Uiso 1 calc R . .
C32 C 0.4185(3) 0.18850(19) 0.74305(15) 0.0424(6) Uani 1 d . . .
H32A H 0.5045 0.1868 0.7754 0.051 Uiso 1 calc R . .
H32B H 0.3817 0.1286 0.7415 0.051 Uiso 1 calc R . .
O33 O 0.45567(18) 0.21994(16) 0.65906(11) 0.0560(6) Uani 1 d . . .
C34 C 0.5935(3) 0.2016(3) 0.62911(18) 0.0613(9) Uani 1 d . . .
H34A H 0.6116 0.1373 0.6287 0.074 Uiso 1 calc R . .
H34B H 0.6589 0.2273 0.6672 0.074 Uiso 1 calc R . .
C35 C 0.6273(2) 0.23714(19) 0.54068(14) 0.0398(6) Uani 1 d . . .
C36 C 0.5432(3) 0.30119(18) 0.50429(15) 0.0388(6) Uani 1 d . . .
H36 H 0.4590 0.3256 0.5357 0.047 Uiso 1 calc R . .
C37 C 0.5814(2) 0.33028(16) 0.42152(14) 0.0327(5) Uani 1 d . . .
H37 H 0.5227 0.3742 0.3973 0.039 Uiso 1 calc R . .
C38 C 0.7037(2) 0.29570(14) 0.37485(13) 0.0271(4) Uani 1 d . . .
C39 C 0.7870(2) 0.23118(17) 0.41220(14) 0.0347(5) Uani 1 d . . .
H39 H 0.8713 0.2066 0.3812 0.042 Uiso 1 calc R . .
C40 C 0.7487(3) 0.20232(19) 0.49389(15) 0.0428(6) Uani 1 d . . .
H40 H 0.8067 0.1580 0.5180 0.051 Uiso 1 calc R . .
C41 C 0.7458(2) 0.32486(14) 0.28497(13) 0.0287(4) Uani 1 d . . .
H41A H 0.7036 0.3844 0.2762 0.034 Uiso 1 calc R . .
H41B H 0.8525 0.3276 0.2754 0.034 Uiso 1 calc R . .
N42 N 0.69420(18) 0.26385(12) 0.22324(10) 0.0216(3) Uani 1 d . . .
H42 H 0.731(2) 0.2170(16) 0.2278(14) 0.019(6) Uiso 1 d . . .
C43 C 0.7316(2) 0.29395(13) 0.13555(12) 0.0240(4) Uani 1 d . . .
H43A H 0.8383 0.2928 0.1236 0.029 Uiso 1 calc R . .
H43B H 0.6954 0.3554 0.1300 0.029 Uiso 1 calc R . .
C44 C 0.6681(2) 0.23785(14) 0.07073(12) 0.0246(4) Uani 1 d . . .
H44A H 0.7115 0.2536 0.0135 0.030 Uiso 1 calc R . .
H44B H 0.6948 0.1755 0.0809 0.030 Uiso 1 calc R . .
O100 O 0.41809(15) 0.24812(9) 0.26146(9) 0.0225(3) Uani 1 d D . .
H10A H 0.396(3) 0.2507(16) 0.3132(7) 0.027 Uiso 1 d D . .
H10B H 0.5079(11) 0.2502(16) 0.2522(15) 0.027 Uiso 1 d D . .
O200 O 0.87316(19) 0.50030(12) 0.10591(11) 0.0395(4) Uani 1 d D . .
H20A H 0.877(3) 0.4639(15) 0.0670(14) 0.047 Uiso 1 d D . .
H20B H 0.7885(15) 0.5173(19) 0.1207(18) 0.047 Uiso 1 d D . .
O300 O 1.0799(2) 0.17846(17) 0.16542(13) 0.0579(6) Uani 1 d D . .
H30C H 1.064(4) 0.182(2) 0.1145(9) 0.069 Uiso 1 d D . .
H30D H 1.013(3) 0.146(2) 0.184(2) 0.069 Uiso 1 d D . .
O400 O 0.2578(2) 0.65141(14) 0.16035(13) 0.0481(5) Uani 1 d D . .
H40A H 0.3393(18) 0.627(2) 0.158(2) 0.058 Uiso 1 d D . .
H40B H 0.209(3) 0.636(2) 0.1220(16) 0.058 Uiso 1 d D . .
O500 O 1.2297(3) 0.03315(19) -0.0661(2) 0.1004(12) Uani 1 d D . .
H50A H 1.173(5) 0.076(2) -0.056(3) 0.120 Uiso 1 d D . .
H50B H 1.213(6) 0.015(3) -0.1128(17) 0.120 Uiso 1 d D . .
O600 O 0.7356(3) 0.16920(16) -0.17962(16) 0.0603(6) Uani 1 d D . .
H60A H 0.769(4) 0.143(2) -0.1382(16) 0.072 Uiso 1 d D . .
H60B H 0.746(4) 0.2226(9) -0.170(2) 0.072 Uiso 1 d D . .
O700 O 0.91716(19) 0.39646(11) -0.03537(11) 0.0374(4) Uani 1 d D . .
H70A H 0.986(2) 0.4235(17) -0.0566(17) 0.045 Uiso 1 d D . .
H70B H 0.955(3) 0.3479(11) -0.0258(19) 0.045 Uiso 1 d D . .
O800 O 1.1356(4) -0.0149(2) 0.1154(2) 0.0466(13) Uani 0.551(7) d P A 1
O900 O 1.1732(6) -0.0620(4) 0.0591(4) 0.074(2) Uani 0.449(7) d P A 2

loop_
_atom_site_aniso_label
_atom_site_aniso_U_11
_atom_site_aniso_U_22
_atom_site_aniso_U_33
_atom_site_aniso_U_23
_atom_site_aniso_U_13
_atom_site_aniso_U_12
Cl1 0.0259(3) 0.0276(3) 0.0481(3) 0.0006(2) -0.0084(2) -0.0040(2)
Cl2 0.0335(3) 0.0401(3) 0.0293(3) 0.0018(2) 0.0013(2) 0.0026(2)
Cl3 0.0496(3) 0.0300(3) 0.0380(3) 0.0044(2) -0.0078(2) 0.0018(2)
O1 0.0392(8) 0.0230(7) 0.0177(7) -0.0017(5) -0.0046(6) 0.0007(6)
C2 0.0398(12) 0.0233(10) 0.0254(10) -0.0005(8) -0.0052(9) -0.0018(9)
C3 0.0255(10) 0.0237(9) 0.0234(10) 0.0011(8) -0.0037(8) 0.0014(8)
C4 0.0417(12) 0.0236(10) 0.0299(11) 0.0012(8) -0.0048(9) -0.0024(9)
C5 0.0373(12) 0.0281(10) 0.0255(10) 0.0059(8) -0.0022(9) -0.0008(9)
C6 0.0197(9) 0.0323(10) 0.0222(9) 0.0008(8) -0.0017(7) 0.0054(8)
C7 0.0214(9) 0.0279(10) 0.0274(10) -0.0028(8) -0.0011(8) -0.0008(8)
C8 0.0260(10) 0.0250(9) 0.0236(10) 0.0022(8) -0.0012(8) -0.0004(8)
C9 0.0205(9) 0.0407(12) 0.0222(10) 0.0002(8) -0.0032(7) 0.0047(8)
N10 0.0205(8) 0.0237(8) 0.0190(8) 0.0025(6) -0.0039(6) -0.0001(7)
C11 0.0262(10) 0.0314(10) 0.0191(9) 0.0031(8) -0.0061(7) 0.0025(8)
C12 0.0265(10) 0.0301(10) 0.0186(9) 0.0055(8) -0.0014(7) -0.0013(8)
N13 0.0194(8) 0.0257(8) 0.0170(7) 0.0017(6) -0.0012(6) -0.0008(6)
C14 0.0229(9) 0.0337(11) 0.0171(9) -0.0030(8) -0.0003(7) -0.0015(8)
C15 0.0242(10) 0.0273(10) 0.0244(10) -0.0063(8) 0.0020(8) -0.0005(8)
N16 0.0222(8) 0.0210(8) 0.0214(8) -0.0014(6) -0.0021(6) -0.0016(6)
C17 0.0591(15) 0.0221(10) 0.0309(12) 0.0040(9) -0.0025(10) 0.0046(10)
C18 0.0459(13) 0.0179(9) 0.0246(10) 0.0044(7) -0.0060(9) -0.0009(8)
C19 0.0446(13) 0.0298(11) 0.0225(10) 0.0044(8) -0.0115(9) -0.0103(9)
C20 0.0416(13) 0.0384(12) 0.0250(11) 0.0043(9) -0.0054(9) -0.0041(10)
C21 0.0579(15) 0.0201(9) 0.0228(10) 0.0031(8) -0.0115(10) -0.0013(9)
C22 0.0558(15) 0.0333(12) 0.0323(12) 0.0054(9) -0.0223(11) -0.0111(11)
C23 0.0391(13) 0.0361(12) 0.0394(13) 0.0091(10) -0.0111(10) -0.0047(10)
C24 0.085(2) 0.0332(12) 0.0234(11) 0.0015(9) -0.0119(12) 0.0047(13)
O25 0.0480(10) 0.0339(8) 0.0226(7) 0.0009(6) -0.0080(7) -0.0049(7)
C26 0.0388(13) 0.0507(14) 0.0275(11) -0.0023(10) -0.0078(9) -0.0179(11)
C27 0.0331(11) 0.0347(11) 0.0214(10) 0.0028(8) -0.0017(8) -0.0128(9)
N28 0.0208(8) 0.0250(8) 0.0160(8) 0.0015(6) -0.0005(6) -0.0019(6)
C29 0.0291(10) 0.0324(11) 0.0209(9) -0.0038(8) 0.0022(8) 0.0063(8)
C30 0.0405(12) 0.0257(10) 0.0202(10) -0.0041(8) -0.0063(8) 0.0062(9)
C31 0.0237(10) 0.0381(11) 0.0204(9) 0.0066(8) -0.0057(7) -0.0059(8)
C32 0.0292(12) 0.0653(17) 0.0302(12) 0.0229(11) 0.0027(9) 0.0114(11)
O33 0.0252(8) 0.1047(17) 0.0338(9) 0.0352(10) 0.0074(7) 0.0198(9)
C34 0.0332(13) 0.115(3) 0.0353(14) 0.0268(16) -0.0043(11) -0.0052(16)
C35 0.0252(11) 0.0699(17) 0.0261(11) 0.0081(11) -0.0073(9) -0.0132(11)
C36 0.0280(11) 0.0606(16) 0.0277(11) -0.0030(11) 0.0004(9) -0.0078(11)
C37 0.0311(11) 0.0385(12) 0.0293(11) -0.0013(9) -0.0044(9) -0.0055(9)
C38 0.0256(10) 0.0348(11) 0.0225(10) 0.0010(8) -0.0068(8) -0.0111(8)
C39 0.0267(11) 0.0505(14) 0.0275(11) 0.0043(10) -0.0055(8) -0.0020(10)
C40 0.0309(12) 0.0655(17) 0.0337(13) 0.0164(12) -0.0116(10) -0.0038(11)
C41 0.0292(10) 0.0335(11) 0.0245(10) 0.0021(8) -0.0044(8) -0.0115(9)
N42 0.0215(8) 0.0227(8) 0.0207(8) 0.0026(6) -0.0028(6) -0.0014(7)
C43 0.0198(9) 0.0300(10) 0.0221(9) 0.0058(8) -0.0007(7) -0.0042(8)
C44 0.0180(9) 0.0327(10) 0.0223(9) 0.0013(8) 0.0025(7) 0.0001(8)
O100 0.0198(6) 0.0272(7) 0.0205(7) 0.0015(5) -0.0009(5) -0.0017(5)
O200 0.0355(9) 0.0439(10) 0.0378(9) -0.0090(7) 0.0075(7) -0.0100(8)
O300 0.0291(9) 0.1003(17) 0.0429(11) 0.0307(11) -0.0016(8) 0.0053(10)
O400 0.0366(10) 0.0573(12) 0.0487(11) 0.0140(9) -0.0023(8) 0.0111(9)
O500 0.105(2) 0.0844(19) 0.121(2) -0.0642(18) -0.082(2) 0.0562(16)
O600 0.0599(13) 0.0586(13) 0.0663(14) -0.0047(11) -0.0232(11) -0.0085(11)
O700 0.0373(9) 0.0320(8) 0.0406(9) -0.0036(7) 0.0096(7) -0.0055(7)
O800 0.0372(19) 0.050(2) 0.054(3) -0.0071(18) -0.0146(16) -0.0012(15)
O900 0.073(4) 0.082(4) 0.071(4) -0.000(3) -0.013(3) -0.022(3)

loop_
_atom_type_symbol
_atom_type_description
_atom_type_scat_dispersion_real
_atom_type_scat_dispersion_imag
_atom_type_scat_source
C C 0.0033 0.0016 'International Tables Vol C Tables 4.2.6.8 and 6.1.1.4'
H H 0.0000 0.0000 'International Tables Vol C Tables 4.2.6.8 and 6.1.1.4'
N N 0.0061 0.0033 'International Tables Vol C Tables 4.2.6.8 and 6.1.1.4'
O O 0.0106 0.0060 'International Tables Vol C Tables 4.2.6.8 and 6.1.1.4'
Cl Cl 0.1484 0.1585 'International Tables Vol C Tables 4.2.6.8 and 6.1.1.4'

loop_
_geom_angle_atom_site_label_1
_geom_angle_atom_site_label_2
_geom_angle_atom_site_label_3
_geom_angle
C2 O1 C30 111.41(15)
O1 C2 C3 110.85(16)
O1 C2 H2A 109.5
C3 C2 H2A 109.5
O1 C2 H2B 109.5
C3 C2 H2B 109.5
H2A C2 H2B 108.1
C8 C3 C4 119.33(19)
C8 C3 C2 123.01(17)
C4 C3 C2 117.66(18)
C5 C4 C3 120.62(19)
C5 C4 H4 119.7
C3 C4 H4 119.7
C4 C5 C6 120.47(19)
C4 C5 H5 119.8
C6 C5 H5 119.8
C7 C6 C5 118.56(19)
C7 C6 C9 121.32(19)
C5 C6 C9 120.12(18)
C8 C7 C6 121.40(19)
C8 C7 H7 119.3
C6 C7 H7 119.3
C7 C8 C3 119.61(18)
C7 C8 H8 120.2
C3 C8 H8 120.2
N10 C9 C6 110.92(16)
N10 C9 H9A 109.5
C6 C9 H9A 109.5
N10 C9 H9B 109.5
C6 C9 H9B 109.5
H9A C9 H9B 108.0
C9 N10 C11 113.32(15)
C9 N10 H1A 108.8(15)
C11 N10 H1A 106.4(15)
C9 N10 H1B 108.1(18)
C11 N10 H1B 112.5(18)
H1A N10 H1B 108(2)
N10 C11 C12 110.36(15)
N10 C11 H11A 109.6
C12 C11 H11A 109.6
N10 C11 H11B 109.6
C12 C11 H11B 109.6
H11A C11 H11B 108.1
N13 C12 C11 111.70(15)
N13 C12 H12A 109.3
C11 C12 H12A 109.3
N13 C12 H12B 109.3
C11 C12 H12B 109.3
H12A C12 H12B 107.9
C14 N13 C12 109.81(15)
C14 N13 C44 111.45(15)
C12 N13 C44 111.11(15)
N13 C14 C15 112.81(16)
N13 C14 H14A 109.0
C15 C14 H14A 109.0
N13 C14 H14B 109.0
C15 C14 H14B 109.0
H14A C14 H14B 107.8
N16 C15 C14 111.28(16)
N16 C15 H15A 109.4
C14 C15 H15A 109.4
N16 C15 H15B 109.4
C14 C15 H15B 109.4
H15A C15 H15B 108.0
C15 N16 C17 111.71(16)
C15 N16 H16A 108.5(16)
C17 N16 H16A 110.6(16)
C15 N16 H16B 113.3(15)
C17 N16 H16B 106.3(15)
H16A N16 H16B 106(2)
N16 C17 C18 111.54(18)
N16 C17 H17A 109.3
C18 C17 H17A 109.3
N16 C17 H17B 109.3
C18 C17 H17B 109.3
H17A C17 H17B 108.0
C19 C18 C23 119.4(2)
C19 C18 C17 121.8(2)
C23 C18 C17 118.8(2)
C18 C19 C20 120.2(2)
C18 C19 H19 119.9
C20 C19 H19 119.9
C19 C20 C21 120.3(2)
C19 C20 H20 119.9
C21 C20 H20 119.9
C22 C21 C20 119.1(2)
C22 C21 C24 120.2(2)
C20 C21 C24 120.6(2)
C21 C22 C23 120.7(2)
C21 C22 H22 119.6
C23 C22 H22 119.6
C22 C23 C18 120.3(2)
C22 C23 H23 119.9
C18 C23 H23 119.9
O25 C24 C21 109.48(18)
O25 C24 H24A 109.8
C21 C24 H24A 109.8
O25 C24 H24B 109.8
C21 C24 H24B 109.8
H24A C24 H24B 108.2
C26 O25 C24 113.40(18)
O25 C26 C27 112.07(19)
O25 C26 H26A 109.2
C27 C26 H26A 109.2
O25 C26 H26B 109.2
C27 C26 H26B 109.2
H26A C26 H26B 107.9
N28 C27 C26 109.59(17)
N28 C27 H27A 109.8
C26 C27 H27A 109.8
N28 C27 H27B 109.8
C26 C27 H27B 109.8
H27A C27 H27B 108.2
C27 N28 C29 111.35(16)
C27 N28 C31 112.64(15)
C29 N28 C31 110.82(16)
C27 N28 H28 106.6(15)
C29 N28 H28 107.2(15)
C31 N28 H28 107.9(15)
N28 C29 C30 110.68(16)
N28 C29 H29A 109.5
C30 C29 H29A 109.5
N28 C29 H29B 109.5
C30 C29 H29B 109.5
H29A C29 H29B 108.1
O1 C30 C29 106.33(16)
O1 C30 H30A 110.5
C29 C30 H30A 110.5
O1 C30 H30B 110.5
C29 C30 H30B 110.5
H30A C30 H30B 108.7
C32 C31 N28 110.79(18)
C32 C31 H31A 109.5
N28 C31 H31A 109.5
C32 C31 H31B 109.5
N28 C31 H31B 109.5
H31A C31 H31B 108.1
O33 C32 C31 107.00(19)
O33 C32 H32A 110.3
C31 C32 H32A 110.3
O33 C32 H32B 110.3
C31 C32 H32B 110.3
H32A C32 H32B 108.6
C34 O33 C32 114.08(19)
O33 C34 C35 111.9(2)
O33 C34 H34A 109.2
C35 C34 H34A 109.2
O33 C34 H34B 109.2
C35 C34 H34B 109.2
H34A C34 H34B 107.9
C40 C35 C36 118.8(2)
C40 C35 C34 117.2(2)
C36 C35 C34 124.0(2)
C35 C36 C37 120.5(2)
C35 C36 H36 119.8
C37 C36 H36 119.8
C38 C37 C36 120.6(2)
C38 C37 H37 119.7
C36 C37 H37 119.7
C37 C38 C39 118.2(2)
C37 C38 C41 121.6(2)
C39 C38 C41 120.1(2)
C40 C39 C38 121.0(2)
C40 C39 H39 119.5
C38 C39 H39 119.5
C35 C40 C39 120.8(2)
C35 C40 H40 119.6
C39 C40 H40 119.6
N42 C41 C38 111.18(16)
N42 C41 H41A 109.4
C38 C41 H41A 109.4
N42 C41 H41B 109.4
C38 C41 H41B 109.4
H41A C41 H41B 108.0
C43 N42 C41 111.06(15)
C43 N42 H42 107.6(17)
C41 N42 H42 110.2(17)
N42 C43 C44 112.60(16)
N42 C43 H43A 109.1
C44 C43 H43A 109.1
N42 C43 H43B 109.1
C44 C43 H43B 109.1
H43A C43 H43B 107.8
N13 C44 C43 113.36(16)
N13 C44 H44A 108.9
C43 C44 H44A 108.9
N13 C44 H44B 108.9
C43 C44 H44B 108.9
H44A C44 H44B 107.7
H10A O100 H10B 109(2)
H20A O200 H20B 112(3)
H30C O300 H30D 100(3)
H40A O400 H40B 114(3)
H50A O500 H50B 106(5)
H60A O600 H60B 104(4)
H70A O700 H70B 102(3)

loop_
_geom_bond_atom_site_label_1
_geom_bond_atom_site_label_2
_geom_bond_distance
O1 C2 1.416(2)
O1 C30 1.422(2)
C2 C3 1.505(3)
C2 H2A 0.9900
C2 H2B 0.9900
C3 C8 1.391(3)
C3 C4 1.396(3)
C4 C5 1.385(3)
C4 H4 0.9500
C5 C6 1.394(3)
C5 H5 0.9500
C6 C7 1.391(3)
C6 C9 1.512(3)
C7 C8 1.390(3)
C7 H7 0.9500
C8 H8 0.9500
C9 N10 1.497(3)
C9 H9A 0.9900
C9 H9B 0.9900
N10 C11 1.498(2)
N10 H1A 0.91(3)
N10 H1B 0.86(3)
C11 C12 1.518(3)
C11 H11A 0.9900
C11 H11B 0.9900
C12 N13 1.476(2)
C12 H12A 0.9900
C12 H12B 0.9900
N13 C14 1.471(3)
N13 C44 1.477(2)
C14 C15 1.515(3)
C14 H14A 0.9900
C14 H14B 0.9900
C15 N16 1.493(2)
C15 H15A 0.9900
C15 H15B 0.9900
N16 C17 1.498(3)
N16 H16A 0.92(3)
N16 H16B 0.90(3)
C17 C18 1.508(3)
C17 H17A 0.9900
C17 H17B 0.9900
C18 C19 1.387(3)
C18 C23 1.387(3)
C19 C20 1.388(3)
C19 H19 0.9500
C20 C21 1.397(3)
C20 H20 0.9500
C21 C22 1.379(4)
C21 C24 1.505(3)
C22 C23 1.386(4)
C22 H22 0.9500
C23 H23 0.9500
C24 O25 1.438(3)
C24 H24A 0.9900
C24 H24B 0.9900
O25 C26 1.427(3)
C26 C27 1.520(3)
C26 H26A 0.9900
C26 H26B 0.9900
C27 N28 1.504(2)
C27 H27A 0.9900
C27 H27B 0.9900
N28 C29 1.504(3)
N28 C31 1.506(2)
N28 H28 0.87(2)
C29 C30 1.506(3)
C29 H29A 0.9900
C29 H29B 0.9900
C30 H30A 0.9900
C30 H30B 0.9900
C31 C32 1.498(3)
C31 H31A 0.9900
C31 H31B 0.9900
C32 O33 1.430(3)
C32 H32A 0.9900
C32 H32B 0.9900
O33 C34 1.341(3)
C34 C35 1.511(3)
C34 H34A 0.9900
C34 H34B 0.9900
C35 C40 1.379(4)
C35 C36 1.386(4)
C36 C37 1.402(3)
C36 H36 0.9500
C37 C38 1.384(3)
C37 H37 0.9500
C38 C39 1.393(3)
C38 C41 1.512(3)
C39 C40 1.385(3)
C39 H39 0.9500
C40 H40 0.9500
C41 N42 1.481(3)
C41 H41A 0.9900
C41 H41B 0.9900
N42 C43 1.477(2)
N42 H42 0.79(2)
C43 C44 1.519(3)
C43 H43A 0.9900
C43 H43B 0.9900
C44 H44A 0.9900
C44 H44B 0.9900
O100 H10A 0.828(10)
O100 H10B 0.834(10)
O200 H20A 0.831(10)
O200 H20B 0.830(10)
O300 H30C 0.836(10)
O300 H30D 0.836(10)
O400 H40A 0.825(10)
O400 H40B 0.834(10)
O500 H50A 0.832(10)
O500 H50B 0.827(10)
O600 H60A 0.845(10)
O600 H60B 0.842(10)
O700 H70A 0.822(10)
O700 H70B 0.827(10)
